data_2221872
loop_
_publ_author_name
'H\"okelek, Tuncer'
'Dal, Hakan'
'Tercan, Bar\?i\,s'
'Aybirdi, \"Ozg\"ur'
'Necefo\(glu, Hacali'

_publ_section_title Diaquabis(4-methylaminobenzoato-\k<i>O</i>)bis(nicotinamide-\k<i>N</i>^1^)nickel(II)
_journal_coeditor_code XU2516
_journal_issue 5
_journal_name_full 'Acta Crystallographica Section E'
_journal_page_first m605
_journal_page_last m606
_journal_paper_doi 10.1107/S1600536809015633
_journal_volume 65
_journal_year 2009
_chemical_formula_iupac '[Ni (C8 H8 N O2)2 (C6 H6 N2 O)2 (H2 O)2]'
_chemical_formula_moiety 'C28 H32 N6 Ni O8'
_chemical_formula_sum 'C28 H32 N6 Ni O8'
_chemical_formula_weight 639.31
_chemical_name_systematic
;
Diaquabis(4-methylaminobenzoato-\k<i>O</i>)bis(nicotinamide-
\k<i>N</i>^1^)nickel(II)
;
_space_group_IT_number 14
_symmetry_cell_setting monoclinic
_symmetry_space_group_name_Hall '-P 2yn'
_symmetry_space_group_name_H-M 'P 1 21/n 1'
_atom_sites_solution_hydrogens geom
_atom_sites_solution_primary direct
_atom_sites_solution_secondary difmap
_audit_creation_method SHELXL-97
_cell_angle_alpha 90.00
_cell_angle_beta 107.4540(10)
_cell_angle_gamma 90.00
_cell_formula_units_Z 2
_cell_length_a 10.9331(6)
_cell_length_b 9.8467(5)
_cell_length_c 14.1992(8)
_cell_measurement_reflns_used 6218
_cell_measurement_temperature 100(2)
_cell_measurement_theta_max 28.36
_cell_measurement_theta_min 2.56
_cell_volume 1458.23(14)
_computing_cell_refinement 'SAINT (Bruker, 2007)'
_computing_data_collection 'APEX2 (Bruker, 2007)'
_computing_data_reduction 'SAINT (Bruker, 2007)'
_computing_molecular_graphics 'ORTEP-3 for Windows (Farrugia, 1997)'
_computing_publication_material 'WinGX (Farrugia, 1999)'
_computing_structure_refinement 'SHELXL97 (Sheldrick, 2008)'
_computing_structure_solution 'SHELXS97 (Sheldrick, 2008)'
_diffrn_ambient_temperature 100(2)
_diffrn_measured_fraction_theta_full 0.995
_diffrn_measured_fraction_theta_max 0.995
_diffrn_measurement_device_type 'Bruker Kappa APEXII CCD area-detector'
_diffrn_measurement_method '\f and \w'
_diffrn_radiation_monochromator graphite
_diffrn_radiation_source 'fine-focus sealed tube'
_diffrn_radiation_type MoK\a
_diffrn_radiation_wavelength 0.71073
_diffrn_reflns_av_R_equivalents 0.0275
_diffrn_reflns_av_sigmaI/netI 0.0254
_diffrn_reflns_limit_h_max 13
_diffrn_reflns_limit_h_min -14
_diffrn_reflns_limit_k_max 13
_diffrn_reflns_limit_k_min -12
_diffrn_reflns_limit_l_max 18
_diffrn_reflns_limit_l_min -18
_diffrn_reflns_number 13201
_diffrn_reflns_theta_full 28.38
_diffrn_reflns_theta_max 28.38
_diffrn_reflns_theta_min 2.08
_diffrn_standards_number 0
_exptl_absorpt_coefficient_mu 0.725
_exptl_absorpt_correction_T_max 0.796
_exptl_absorpt_correction_T_min 0.755
_exptl_absorpt_correction_type multi-scan
_exptl_absorpt_process_details '(SADABS; Bruker, 2005)'
_exptl_crystal_colour blue
_exptl_crystal_density_diffrn 1.456
_exptl_crystal_density_method 'not measured'
_exptl_crystal_description block
_exptl_crystal_F_000 668
_exptl_crystal_size_max 0.47
_exptl_crystal_size_mid 0.32
_exptl_crystal_size_min 0.31
_refine_diff_density_max 0.414
_refine_diff_density_min -0.424
_refine_ls_extinction_method none
_refine_ls_goodness_of_fit_ref 1.092
_refine_ls_hydrogen_treatment mixed
_refine_ls_matrix_type full
_refine_ls_number_parameters 217
_refine_ls_number_reflns 3635
_refine_ls_number_restraints 3
_refine_ls_restrained_S_all 1.115
_refine_ls_R_factor_all 0.0385
_refine_ls_R_factor_gt 0.0299
_refine_ls_shift/su_max 0.000
_refine_ls_shift/su_mean 0.000
_refine_ls_structure_factor_coef Fsqd
_refine_ls_weighting_details 'calc w=1/[\s^2^(Fo^2^)+(0.0457P)^2^+0.1097P] where P=(Fo^2^+2Fc^2^)/3'
_refine_ls_weighting_scheme calc
_refine_ls_wR_factor_gt 0.0807
_refine_ls_wR_factor_ref 0.0847
_reflns_number_gt 2954
_reflns_number_total 3635
_reflns_threshold_expression I>2\s(I)
_cod_data_source_file xu2516.cif
_cod_data_source_block I
_cod_original_sg_symbol_H-M 'P 21/n'
_cod_database_code 2221872
_cod_database_fobs_code 2221872

loop_
_symmetry_equiv_pos_as_xyz
'x, y, z'
'-x+1/2, y+1/2, -z+1/2'
'-x, -y, -z'
'x-1/2, -y-1/2, z-1/2'

loop_
_atom_site_type_symbol
_atom_site_label
_atom_site_fract_x
_atom_site_fract_y
_atom_site_fract_z
_atom_site_U_iso_or_equiv
_atom_site_adp_type
_atom_site_calc_flag
_atom_site_refinement_flags
_atom_site_occupancy
_atom_site_disorder_assembly
_atom_site_disorder_group
Ni Ni1 0.0000 0.5000 0.0000 0.02520(9) Uani d S 1 . .
O O1 -0.05431(9) 0.42926(11) 0.11617(7) 0.0298(2) Uani d . 1 . .
O O2 -0.20986(10) 0.28374(11) 0.03794(7) 0.0331(3) Uani d . 1 . .
O O3 -0.24476(12) 0.91313(14) -0.21749(8) 0.0441(3) Uani d . 1 . .
O O4 0.18759(10) 0.52817(12) 0.08904(8) 0.0295(2) Uani d D 1 . .
H H41 0.209(2) 0.547(2) 0.1523(11) 0.055(6) Uiso d D 1 . .
H H42 0.212(2) 0.600(2) 0.0608(16) 0.087(9) Uiso d D 1 . .
N N1 -0.05647(11) 0.69514(13) 0.02746(8) 0.0269(3) Uani d . 1 . .
N N2 -0.23426(13) 1.10935(16) -0.13262(11) 0.0354(3) Uani d . 1 . .
H H21 -0.217(2) 1.156(2) -0.0742(16) 0.062(6) Uiso d . 1 . .
H H22 -0.2690(18) 1.1511(18) -0.1881(14) 0.039(5) Uiso d . 1 . .
N N3 -0.12888(14) 0.12206(18) 0.48807(10) 0.0422(4) Uani d . 1 . .
H H31 -0.190(2) 0.071(2) 0.4877(16) 0.061(7) Uiso d . 1 . .
C C1 -0.13324(13) 0.33378(16) 0.11561(10) 0.0290(3) Uani d . 1 . .
C C2 -0.13399(13) 0.28004(16) 0.21324(10) 0.0291(3) Uani d . 1 . .
C C3 -0.21846(14) 0.17675(17) 0.22136(11) 0.0305(3) Uani d . 1 . .
H H3 -0.2773 0.1428 0.1646 0.037 Uiso calc R 1 . .
C C4 -0.21573(14) 0.12488(17) 0.31176(11) 0.0328(3) Uani d . 1 . .
H H4 -0.2723 0.0559 0.3152 0.039 Uiso calc R 1 . .
C C5 -0.12885(14) 0.17437(18) 0.39904(11) 0.0335(4) Uani d . 1 . .
C C6 -0.04453(14) 0.27794(18) 0.39144(11) 0.0368(4) Uani d . 1 . .
H H6 0.0145 0.3121 0.4481 0.044 Uiso calc R 1 . .
C C7 -0.04892(14) 0.32956(18) 0.29965(11) 0.0334(3) Uani d . 1 . .
H H7 0.0067 0.3994 0.2959 0.040 Uiso calc R 1 . .
C C8 -0.04561(13) 0.74589(17) 0.11720(10) 0.0288(3) Uani d . 1 . .
H H8 -0.0069 0.6930 0.1723 0.035 Uiso calc R 1 . .
C C9 -0.08955(14) 0.87357(17) 0.13112(11) 0.0321(3) Uani d . 1 . .
H H9 -0.0814 0.9052 0.1944 0.039 Uiso calc R 1 . .
C C10 -0.14588(14) 0.95401(18) 0.04957(11) 0.0315(3) Uani d . 1 . .
H H10 -0.1749 1.0409 0.0571 0.038 Uiso calc R 1 . .
C C11 -0.15803(13) 0.90173(16) -0.04382(10) 0.0287(3) Uani d . 1 . .
C C12 -0.11315(13) 0.77289(17) -0.05083(10) 0.0285(3) Uani d . 1 . .
H H12 -0.1227 0.7378 -0.1134 0.034 Uiso calc R 1 . .
C C13 -0.21654(14) 0.97680(18) -0.13847(11) 0.0333(4) Uani d . 1 . .
C C14 -0.04606(17) 0.1690(2) 0.58153(12) 0.0495(5) Uani d . 1 . .
H H14A -0.0642 0.1195 0.6340 0.074 Uiso calc R 1 . .
H H14B -0.0605 0.2641 0.5888 0.074 Uiso calc R 1 . .
H H14C 0.0417 0.1547 0.5841 0.074 Uiso calc R 1 . .

loop_
_atom_site_aniso_label
_atom_site_aniso_U_11
_atom_site_aniso_U_22
_atom_site_aniso_U_33
_atom_site_aniso_U_12
_atom_site_aniso_U_13
_atom_site_aniso_U_23
Ni1 0.01580(14) 0.04990(18) 0.01093(13) -0.00137(10) 0.00555(10) -0.00041(10)
O1 0.0223(5) 0.0548(7) 0.0150(5) -0.0029(4) 0.0097(4) -0.0004(4)
O2 0.0224(5) 0.0601(7) 0.0174(5) -0.0052(5) 0.0070(4) 0.0009(5)
O3 0.0456(7) 0.0668(8) 0.0148(5) 0.0090(6) 0.0013(5) 0.0035(5)
O4 0.0196(5) 0.0539(7) 0.0139(5) -0.0019(4) 0.0037(4) -0.0018(4)
N1 0.0163(5) 0.0507(7) 0.0146(6) -0.0017(5) 0.0061(5) 0.0002(5)
N2 0.0270(7) 0.0584(9) 0.0188(7) 0.0069(6) 0.0037(6) 0.0069(6)
N3 0.0257(7) 0.0787(11) 0.0224(7) -0.0043(7) 0.0074(6) 0.0137(7)
C1 0.0172(7) 0.0540(9) 0.0179(7) 0.0031(6) 0.0086(6) 0.0016(6)
C2 0.0168(6) 0.0542(9) 0.0185(7) 0.0036(6) 0.0087(5) 0.0045(6)
C3 0.0181(7) 0.0548(9) 0.0204(7) 0.0017(6) 0.0084(6) -0.0003(6)
C4 0.0203(7) 0.0547(10) 0.0267(8) 0.0006(6) 0.0119(6) 0.0055(7)
C5 0.0190(7) 0.0630(10) 0.0206(7) 0.0058(6) 0.0092(6) 0.0100(7)
C6 0.0200(7) 0.0717(11) 0.0175(7) -0.0031(7) 0.0035(6) 0.0058(7)
C7 0.0193(7) 0.0609(10) 0.0211(7) -0.0022(6) 0.0078(6) 0.0058(7)
C8 0.0196(7) 0.0541(9) 0.0130(6) 0.0013(6) 0.0052(5) 0.0034(6)
C9 0.0268(7) 0.0552(9) 0.0146(7) 0.0030(7) 0.0066(6) -0.0005(6)
C10 0.0226(7) 0.0537(9) 0.0188(7) 0.0038(6) 0.0072(6) 0.0012(6)
C11 0.0151(6) 0.0558(9) 0.0148(7) 0.0000(6) 0.0038(5) 0.0027(6)
C12 0.0172(6) 0.0556(9) 0.0128(6) -0.0017(6) 0.0046(5) -0.0002(6)
C13 0.0191(7) 0.0634(11) 0.0162(7) 0.0035(6) 0.0037(6) 0.0047(6)
C14 0.0309(9) 0.0953(15) 0.0205(8) -0.0025(9) 0.0053(7) 0.0164(9)

loop_
_atom_type_symbol
_atom_type_description
_atom_type_scat_dispersion_real
_atom_type_scat_dispersion_imag
_atom_type_scat_source
C C 0.0033 0.0016 'International Tables Vol C Tables 4.2.6.8 and 6.1.1.4'
H H 0.0000 0.0000 'International Tables Vol C Tables 4.2.6.8 and 6.1.1.4'
N N 0.0061 0.0033 'International Tables Vol C Tables 4.2.6.8 and 6.1.1.4'
Ni Ni 0.3393 1.1124 'International Tables Vol C Tables 4.2.6.8 and 6.1.1.4'
O O 0.0106 0.0060 'International Tables Vol C Tables 4.2.6.8 and 6.1.1.4'

loop_
_geom_angle_atom_site_label_1
_geom_angle_atom_site_label_2
_geom_angle_atom_site_label_3
_geom_angle_site_symmetry_1
_geom_angle_site_symmetry_3
_geom_angle
_geom_angle_publ_flag
O1 Ni1 O1 3_565 . 180.0 ?
O1 Ni1 O4 . . 91.56(4) ?
O1 Ni1 O4 3_565 . 88.44(4) ?
O1 Ni1 O4 3_565 3_565 91.56(4) ?
O1 Ni1 O4 . 3_565 88.44(4) ?
O1 Ni1 N1 . . 89.38(4) ?
O1 Ni1 N1 3_565 . 90.62(4) ?
O1 Ni1 N1 . 3_565 90.62(4) ?
O1 Ni1 N1 3_565 3_565 89.38(4) ?
O4 Ni1 O4 . 3_565 180.00(7) ?
O4 Ni1 N1 . . 93.24(4) ?
O4 Ni1 N1 3_565 . 86.76(4) ?
O4 Ni1 N1 . 3_565 86.76(4) ?
O4 Ni1 N1 3_565 3_565 93.24(4) ?
N1 Ni1 N1 3_565 . 180.00(6) ?
C1 O1 Ni1 . . 127.49(9) ?
Ni1 O4 H41 . . 123.9(14) ?
Ni1 O4 H42 . . 102.0(16) ?
H41 O4 H42 . . 105.4(18) ?
C8 N1 Ni1 . . 124.97(10) ?
C12 N1 Ni1 . . 117.37(9) ?
C12 N1 C8 . . 117.58(13) ?
C13 N2 H21 . . 123.9(13) ?
C13 N2 H22 . . 116.2(12) ?
H21 N2 H22 . . 119.8(18) ?
C5 N3 C14 . . 123.89(16) ?
C5 N3 H31 . . 116.4(15) ?
C14 N3 H31 . . 118.7(15) ?
O1 C1 C2 . . 116.74(13) ?
O2 C1 O1 . . 124.17(13) ?
O2 C1 C2 . . 119.08(13) ?
C3 C2 C1 . . 121.55(13) ?
C7 C2 C1 . . 120.67(13) ?
C7 C2 C3 . . 117.77(13) ?
C2 C3 H3 . . 119.4 ?
C4 C3 C2 . . 121.11(14) ?
C4 C3 H3 . . 119.4 ?
C3 C4 C5 . . 121.02(15) ?
C3 C4 H4 . . 119.5 ?
C5 C4 H4 . . 119.5 ?
N3 C5 C4 . . 119.91(15) ?
N3 C5 C6 . . 121.94(15) ?
C6 C5 C4 . . 118.14(13) ?
C5 C6 H6 . . 120.0 ?
C7 C6 C5 . . 120.10(14) ?
C7 C6 H6 . . 120.0 ?
C2 C7 H7 . . 119.1 ?
C6 C7 C2 . . 121.85(15) ?
C6 C7 H7 . . 119.1 ?
N1 C8 C9 . . 122.69(13) ?
N1 C8 H8 . . 118.7 ?
C9 C8 H8 . . 118.7 ?
C8 C9 C10 . . 119.16(14) ?
C8 C9 H9 . . 120.4 ?
C10 C9 H9 . . 120.4 ?
C9 C10 C11 . . 118.46(15) ?
C9 C10 H10 . . 120.8 ?
C11 C10 H10 . . 120.8 ?
C10 C11 C13 . . 124.42(15) ?
C12 C11 C10 . . 118.45(13) ?
C12 C11 C13 . . 117.12(13) ?
N1 C12 C11 . . 123.64(13) ?
N1 C12 H12 . . 118.2 ?
C11 C12 H12 . . 118.2 ?
O3 C13 N2 . . 123.55(15) ?
O3 C13 C11 . . 119.03(15) ?
N2 C13 C11 . . 117.41(14) ?
N3 C14 H14A . . 109.5 ?
N3 C14 H14B . . 109.5 ?
N3 C14 H14C . . 109.5 ?
H14A C14 H14B . . 109.5 ?
H14A C14 H14C . . 109.5 ?
H14B C14 H14C . . 109.5 ?

loop_
_geom_bond_atom_site_label_1
_geom_bond_atom_site_label_2
_geom_bond_site_symmetry_2
_geom_bond_distance
_geom_bond_publ_flag
Ni1 O1 . 2.0362(9) yes
Ni1 O1 3_565 2.0362(9) ?
Ni1 O4 . 2.0800(11) yes
Ni1 O4 3_565 2.0800(11) ?
Ni1 N1 . 2.0903(13) yes
Ni1 N1 3_565 2.0903(13) ?
O1 C1 . 1.2746(18) ?
O2 C1 . 1.2675(17) ?
O3 C13 . 1.2407(19) ?
O4 H41 . 0.878(14) ?
O4 H42 . 0.897(16) ?
N1 C8 . 1.3404(17) ?
N1 C12 . 1.3389(18) ?
N2 C13 . 1.326(2) ?
N2 H21 . 0.92(2) ?
N2 H22 . 0.869(19) ?
N3 C14 . 1.440(2) ?
N3 H31 . 0.83(2) ?
C2 C1 . 1.4861(19) ?
C2 C7 . 1.387(2) ?
C3 C2 . 1.402(2) ?
C3 C4 . 1.373(2) ?
C3 H3 . 0.9300 ?
C4 H4 . 0.9300 ?
C5 N3 . 1.3652(19) ?
C5 C4 . 1.403(2) ?
C5 C6 . 1.400(2) ?
C6 C7 . 1.386(2) ?
C6 H6 . 0.9300 ?
C7 H7 . 0.9300 ?
C8 C9 . 1.381(2) ?
C8 H8 . 0.9300 ?
C9 C10 . 1.386(2) ?
C9 H9 . 0.9300 ?
C10 H10 . 0.9300 ?
C11 C10 . 1.391(2) ?
C11 C12 . 1.375(2) ?
C11 C13 . 1.499(2) ?
C12 H12 . 0.9300 ?
C14 H14A . 0.9600 ?
C14 H14B . 0.9600 ?
C14 H14C . 0.9600 ?

loop_
_geom_hbond_atom_site_label_D
_geom_hbond_atom_site_label_H
_geom_hbond_atom_site_label_A
_geom_hbond_site_symmetry_A
_geom_hbond_distance_DH
_geom_hbond_distance_HA
_geom_hbond_distance_DA
_geom_hbond_angle_DHA
_geom_hbond_publ_flag
N2 H21 O2 1_565 0.92(2) 2.01(2) 2.9150(18) 167.9(18) yes
N3 H31 O4 4_566 0.84(2) 2.44(2) 3.162(2) 144.6(19) yes
O4 H41 O3 4_676 0.877(15) 1.808(15) 2.6849(16) 179(2) yes
O4 H42 O2 3_565 0.89(2) 1.80(2) 2.6464(15) 156(2) yes

loop_
_geom_torsion_atom_site_label_1
_geom_torsion_atom_site_label_2
_geom_torsion_atom_site_label_3
_geom_torsion_atom_site_label_4
_geom_torsion_site_symmetry_1
_geom_torsion_site_symmetry_2
_geom_torsion_site_symmetry_3
_geom_torsion_site_symmetry_4
_geom_torsion
_geom_torsion_publ_flag
O4 Ni1 O1 C1 . . . . -142.35(12) ?
O4 Ni1 O1 C1 3_565 . . . 37.65(12) ?
N1 Ni1 O1 C1 3_565 . . . -55.58(12) ?
N1 Ni1 O1 C1 . . . . 124.42(12) ?
O1 Ni1 N1 C8 3_565 . . . -145.11(11) ?
O1 Ni1 N1 C8 . . . . 34.89(11) ?
O1 Ni1 N1 C12 3_565 . . . 38.14(10) ?
O1 Ni1 N1 C12 . . . . -141.86(10) ?
O4 Ni1 N1 C8 . . . . -56.63(11) ?
O4 Ni1 N1 C8 3_565 . . . 123.37(11) ?
O4 Ni1 N1 C12 . . . . 126.62(10) ?
O4 Ni1 N1 C12 3_565 . . . -53.38(10) ?
Ni1 O1 C1 O2 . . . . -14.1(2) ?
Ni1 O1 C1 C2 . . . . 166.19(9) ?
Ni1 N1 C8 C9 . . . . -177.10(11) ?
C12 N1 C8 C9 . . . . -0.4(2) ?
Ni1 N1 C12 C11 . . . . 178.29(11) ?
C8 N1 C12 C11 . . . . 1.3(2) ?
C3 C2 C1 O1 . . . . 178.85(13) ?
C3 C2 C1 O2 . . . . -0.8(2) ?
C7 C2 C1 O1 . . . . -2.2(2) ?
C7 C2 C1 O2 . . . . 178.09(14) ?
C1 C2 C7 C6 . . . . -177.70(14) ?
C3 C2 C7 C6 . . . . 1.3(2) ?
C4 C3 C2 C1 . . . . 177.98(14) ?
C4 C3 C2 C7 . . . . -1.0(2) ?
C2 C3 C4 C5 . . . . 0.5(2) ?
C4 C5 N3 C14 . . . . -178.12(16) ?
C6 C5 N3 C14 . . . . 1.4(3) ?
N3 C5 C4 C3 . . . . 179.35(15) ?
N3 C5 C6 C7 . . . . -179.07(16) ?
C4 C5 C6 C7 . . . . 0.5(2) ?
C6 C5 C4 C3 . . . . -0.2(2) ?
C5 C6 C7 C2 . . . . -1.1(3) ?
N1 C8 C9 C10 . . . . -0.8(2) ?
C8 C9 C10 C11 . . . . 1.1(2) ?
C12 C11 C10 C9 . . . . -0.2(2) ?
C13 C11 C10 C9 . . . . -179.89(14) ?
C10 C11 C12 N1 . . . . -1.0(2) ?
C13 C11 C12 N1 . . . . 178.68(13) ?
C10 C11 C13 O3 . . . . -166.51(15) ?
C10 C11 C13 N2 . . . . 14.0(2) ?
C12 C11 C13 O3 . . . . 13.8(2) ?
C12 C11 C13 N2 . . . . -165.61(13) ?
